data_4060274
_journal_name_full Organometallics
_journal_paper_doi 10.1021/om034380j
_journal_year 2004
_chemical_formula_moiety 'C24 H45 Br3 O Ni P2 Zn'
_chemical_formula_sum 'C24 H45 Br3 Ni O P2 Zn'
_chemical_formula_weight 775.36
_space_group_IT_number 9
_symmetry_cell_setting monoclinic
_symmetry_space_group_name_Hall 'C -2yc'
_symmetry_space_group_name_H-M 'C 1 c 1'
_cell_angle_alpha 90
_cell_angle_beta 98.51(2)
_cell_angle_gamma 90
_cell_formula_units_Z 4
_cell_length_a 8.574(9)
_cell_length_b 19.26(4)
_cell_length_c 19.15(2)
_cell_measurement_reflns_used 53
_cell_measurement_temperature 173.0
_cell_measurement_theta_max 27.8764
_cell_measurement_theta_min 2.1147
_cell_volume 3127.5(80)
_diffrn_detector_area_resol_mean 14.63
_diffrn_measured_fraction_theta_full 0.9740
_diffrn_measured_fraction_theta_max 0.9854
_diffrn_measurement_device_type 'Rigaku Mercury'
_diffrn_measurement_method \w
_diffrn_radiation_type 'Mo K\a'
_diffrn_radiation_wavelength 0.7107
_diffrn_reflns_av_R_equivalents 0.089
_diffrn_reflns_limit_h_max 11
_diffrn_reflns_limit_h_min -11
_diffrn_reflns_limit_k_max 25
_diffrn_reflns_limit_k_min -15
_diffrn_reflns_limit_l_max 25
_diffrn_reflns_limit_l_min -24
_diffrn_reflns_number 9482
_diffrn_reflns_theta_full 28.00
_diffrn_reflns_theta_max 27.88
_exptl_absorpt_coefficient_mu 5.331
_exptl_absorpt_correction_T_max 1.0000
_exptl_absorpt_correction_T_min 0.4807
_exptl_absorpt_correction_type multi-scan
_exptl_crystal_colour orange
_exptl_crystal_density_diffrn 1.647
_exptl_crystal_density_meas ?
_exptl_crystal_density_method 'not measured'
_exptl_crystal_description prism
_exptl_crystal_F_000 1560.00
_exptl_crystal_size_max 0.30
_exptl_crystal_size_mid 0.25
_exptl_crystal_size_min 0.20
_refine_diff_density_max 1.74
_refine_diff_density_min -1.00
_refine_ls_abs_structure_details ?
_refine_ls_abs_structure_Flack ?
_refine_ls_extinction_coef ?
_refine_ls_extinction_method none
_refine_ls_goodness_of_fit_ref 1.066
_refine_ls_hydrogen_treatment noref
_refine_ls_number_parameters 297
_refine_ls_number_reflns 6480
_refine_ls_R_factor_gt 0.0960
_refine_ls_shift/su_max 1.4700
_refine_ls_structure_factor_coef Fsqd
_refine_ls_weighting_details 'w = 1/[\s^2^(Fo^2^)+(0.1213P)^2^+0.0000P] where P=(Fo^2^+2Fc^2^)/3'
_refine_ls_weighting_scheme calc
_refine_ls_wR_factor_ref 0.2370
_reflns_number_gt 4309
_reflns_number_total 3790
_reflns_threshold_expression F^2^>2.0\s(F^2^)
_cod_depositor_comments
;
The following automatic conversions were performed:
'_exptl_absorpt_correction_type' value 'Multi-scan' changed to
'multi-scan' according to
'/home/saulius/struct/CIF-dictionaries/cif_core.dic' dictionary named
'cif_core.dic' version 2.4.1 from 2010-06-29.

Automatic conversion script
Id: cif_fix_enum 1527 2010-12-29 10:47:43Z saulius 
;
_cod_original_sg_symbol_H-M 'C c'
_cod_original_formula_sum 'C24 H45 Br3 O Ni P2 Zn'
_cod_database_code 4060274

loop_
_symmetry_equiv_pos_as_xyz
x,y,z
x+1/2,y+1/2,z
x,-y,z+1/2
x+1/2,-y+1/2,z+1/2

loop_
_atom_site_label
_atom_site_type_symbol
_atom_site_fract_x
_atom_site_fract_y
_atom_site_fract_z
_atom_site_U_iso_or_equiv
_atom_site_adp_type
_atom_site_occupancy
_atom_site_symmetry_multiplicity
_atom_site_calc_flag
_atom_site_refinement_flags
_atom_site_disorder_assembly
_atom_site_disorder_group
Br(1) Br 0.3017(2) 0.24359(9) 0.35977(9) 0.0718(6) Uani 1.00 1 d . . .
Br(3) Br 0.4824(2) 0.20648(10) 0.18091(9) 0.0726(5) Uani 1.00 1 d . . .
Br(4) Br 0.4752(2) 0.05622(8) 0.32250(8) 0.0580(5) Uani 1.00 1 d . . .
Zn(1) Zn 0.4704(2) 0.17643(8) 0.29963(9) 0.0465(4) Uani 1.00 1 d . . .
Ni(1) Ni 0.5745(2) 0.50735(9) 0.65336(9) 0.0438(5) Uani 1.00 1 d . . .
P(6) P 0.3854(4) 0.5218(2) 0.7151(2) 0.0431(9) Uani 1.00 1 d . . .
P(7) P 0.4040(5) 0.4284(2) 0.6094(2) 0.0515(10) Uani 1.00 1 d . . .
O(1) O 0.6965(13) 0.2065(6) 0.3527(6) 0.062(3) Uani 1.00 1 d . . .
C(1) C 0.711(2) 0.5833(10) 0.6965(9) 0.063(5) Uani 1.00 1 d . . .
H(1A1) H 0.6596 0.6289 0.7001 0.0760 Uiso 1.00 1 c . . .
H(1B1) H 0.7863 0.5711 0.7391 0.0760 Uiso 1.00 1 c . . .
C(2) C 0.759(2) 0.5676(12) 0.6305(8) 0.073(6) Uani 1.00 1 d . . .
C(3) C 0.799(2) 0.4944(13) 0.6177(8) 0.069(6) Uani 1.00 1 d . . .
H(3A1) H 0.8789 0.4766 0.6568 0.0830 Uiso 1.00 1 c . . .
C(4) C 0.833(2) 0.474(2) 0.555(2) 0.112(10) Uani 1.00 1 d . . .
H(4A1) H 0.8708 0.4286 0.5486 0.1340 Uiso 1.00 1 c . . .
C(5) C 0.814(2) 0.520(2) 0.5008(11) 0.128(10) Uani 1.00 1 d . . .
H(5A1) H 0.8282 0.5026 0.4557 0.1550 Uiso 1.00 1 c . . .
C(6) C 0.777(2) 0.588(2) 0.5051(13) 0.114(9) Uani 1.00 1 d . . .
H(6A1) H 0.7769 0.6177 0.4656 0.1350 Uiso 1.00 1 c . . .
C(7) C 0.736(2) 0.616(1) 0.5743(10) 0.093(7) Uani 1.00 1 d . . .
H(7A1) H 0.6974 0.6618 0.5793 0.1100 Uiso 1.00 1 c . . .
C(8) C 0.283(2) 0.6043(7) 0.7098(8) 0.047(4) Uani 1.00 1 d . . .
H(8A1) H 0.3582 0.6398 0.7338 0.0570 Uiso 1.00 1 c . . .
C(9) C 0.233(3) 0.6284(11) 0.6332(11) 0.086(7) Uani 1.00 1 d . . .
H(9A1) H 0.1934 0.6762 0.6331 0.1290 Uiso 1.00 1 c . . .
H(9B1) H 0.1495 0.5979 0.6101 0.1290 Uiso 1.00 1 c . . .
H(9C1) H 0.3238 0.6266 0.6076 0.1290 Uiso 1.00 1 c . . .
C(10) C 0.134(2) 0.6053(7) 0.7464(11) 0.068(5) Uani 1.00 1 d . . .
H(10A1) H 0.0723 0.6469 0.7320 0.1020 Uiso 1.00 1 c . . .
H(10B1) H 0.1656 0.6055 0.7977 0.1020 Uiso 1.00 1 c . . .
H(10C1) H 0.0707 0.5639 0.7326 0.1020 Uiso 1.00 1 c . . .
C(11) C 0.420(2) 0.4982(9) 0.8096(8) 0.057(5) Uani 1.00 1 d . . .
H(11A1) H 0.3158 0.4962 0.8271 0.0680 Uiso 1.00 1 c . . .
C(12) C 0.522(3) 0.5575(12) 0.8504(10) 0.096(7) Uani 1.00 1 d . . .
H(12A1) H 0.5624 0.5417 0.8983 0.1440 Uiso 1.00 1 c . . .
H(12B1) H 0.4561 0.5988 0.8529 0.1440 Uiso 1.00 1 c . . .
H(12C1) H 0.6103 0.5689 0.8254 0.1440 Uiso 1.00 1 c . . .
C(13) C 0.497(2) 0.4291(11) 0.8212(12) 0.084(6) Uani 1.00 1 d . . .
H(13A1) H 0.5521 0.4262 0.8698 0.1260 Uiso 1.00 1 c . . .
H(13B1) H 0.5737 0.4232 0.7883 0.1260 Uiso 1.00 1 c . . .
H(13C1) H 0.4174 0.3925 0.8132 0.1260 Uiso 1.00 1 c . . .
C(14) C 0.2609(12) 0.4546(6) 0.6648(6) 0.033(3) Uani 1.00 1 d . . .
H(14A1) H 0.2331 0.4164 0.6953 0.0400 Uiso 1.00 1 c . . .
H(14B1) H 0.1641 0.4742 0.6373 0.0400 Uiso 1.00 1 c . . .
C(15) C 0.320(3) 0.439(2) 0.5152(10) 0.104(8) Uani 1.00 1 d . . .
H(15A1) H 0.4014 0.4168 0.4900 0.1250 Uiso 1.00 1 c . . .
C(16) C 0.314(5) 0.508(2) 0.4890(13) 0.19(1) Uani 1.00 1 d . . .
H(16A1) H 0.2827 0.5070 0.4376 0.2890 Uiso 1.00 1 c . . .
H(16B1) H 0.4173 0.5296 0.5005 0.2890 Uiso 1.00 1 c . . .
H(16C1) H 0.2357 0.5343 0.5106 0.2890 Uiso 1.00 1 c . . .
C(17) C 0.173(2) 0.3951(13) 0.4927(11) 0.087(7) Uani 1.00 1 d . . .
H(17A1) H 0.1441 0.3978 0.4413 0.1300 Uiso 1.00 1 c . . .
H(17B1) H 0.0865 0.4126 0.5157 0.1300 Uiso 1.00 1 c . . .
H(17C1) H 0.1955 0.3467 0.5066 0.1300 Uiso 1.00 1 c . . .
C(18) C 0.422(4) 0.3311(13) 0.6146(13) 0.121(11) Uani 1.00 1 d . . .
H(18A1) H 0.3145 0.3124 0.5976 0.1430 Uiso 1.00 1 c . . .
C(19) C 0.464(5) 0.306(2) 0.684(2) 0.20(2) Uani 1.00 1 d . . .
H(19A1) H 0.4872 0.2560 0.6828 0.3060 Uiso 1.00 1 c . . .
H(19B1) H 0.3753 0.3129 0.7107 0.3060 Uiso 1.00 1 c . . .
H(19C1) H 0.5566 0.3306 0.7076 0.3060 Uiso 1.00 1 c . . .
C(20) C 0.529(4) 0.307(1) 0.5588(12) 0.124(9) Uani 1.00 1 d . . .
H(20A1) H 0.5269 0.2561 0.5553 0.1840 Uiso 1.00 1 c . . .
H(20B1) H 0.6378 0.3224 0.5738 0.1840 Uiso 1.00 1 c . . .
H(20C1) H 0.4893 0.3271 0.5127 0.1840 Uiso 1.00 1 c . . .
C(21) C 0.741(2) 0.1912(10) 0.4276(9) 0.072(6) Uani 1.00 1 d . . .
H(21A1) H 0.7752 0.1423 0.4344 0.0870 Uiso 1.00 1 c . . .
H(21B1) H 0.6503 0.1990 0.4534 0.0870 Uiso 1.00 1 c . . .
C(22) C 0.870(2) 0.2382(13) 0.4531(11) 0.089(7) Uani 1.00 1 d . . .
H(22A1) H 0.8708 0.2498 0.5035 0.1070 Uiso 1.00 1 c . . .
H(22B1) H 0.9730 0.2179 0.4468 0.1070 Uiso 1.00 1 c . . .
C(23) C 0.836(4) 0.296(2) 0.4106(13) 0.120(9) Uani 1.00 1 d . . .
H(23A1) H 0.9338 0.3203 0.4028 0.1440 Uiso 1.00 1 c . . .
H(23B1) H 0.7685 0.3292 0.4323 0.1440 Uiso 1.00 1 c . . .
C(24) C 0.750(3) 0.2680(12) 0.342(2) 0.106(9) Uani 1.00 1 d . . .
H(24A1) H 0.6613 0.2992 0.3242 0.1280 Uiso 1.00 1 c . . .
H(24B1) H 0.8225 0.2658 0.3067 0.1280 Uiso 1.00 1 c . . .

loop_
_atom_type_symbol
_atom_type_description
_atom_type_scat_dispersion_real
_atom_type_scat_dispersion_imag
_atom_type_scat_source
C C 0.003 0.002
;
International Tables for Crystallography
(1992, Vol. C, Tables 4.2.6.8 and 6.1.1.4)
;
H H 0.000 0.000
;
International Tables for Crystallography
(1992, Vol. C, Table 6.1.1.4)
;
Br Br -0.290 2.459
;
International Tables for Crystallography
(1992, Vol. C, Tables 4.2.6.8 and 6.1.1.4)
;
Ni Ni 0.339 1.112
;
International Tables for Crystallography
(1992, Vol. C, Tables 4.2.6.8 and 6.1.1.4)
;
O O 0.011 0.006
;
International Tables for Crystallography
(1992, Vol. C, Tables 4.2.6.8 and 6.1.1.4)
;
P P 0.102 0.094
;
International Tables for Crystallography
(1992, Vol. C, Tables 4.2.6.8 and 6.1.1.4)
;
Zn Zn 0.284 1.430
;
International Tables for Crystallography
(1992, Vol. C, Tables 4.2.6.8 and 6.1.1.4)
;
